data_2229382
loop_
_publ_author_name
'P\'erez, Hiram'
'Corr\^ea, Rodrigo S.'
'Plut\'in, Ana Mar\'ia'
'\'Alvarez, Anislay'
'Mascarenhas, Yvonne'

_publ_section_title
;
 <i>N</i>-Benzoyl-<i>N</i>',<i>N</i>'-dimethylthiourea
;
_journal_coeditor_code GK2336
_journal_issue 3
_journal_name_full 'Acta Crystallographica Section E'
_journal_page_first o647
_journal_paper_doi 10.1107/S1600536811005137
_journal_volume 67
_journal_year 2011
_chemical_formula_iupac 'C10 H12 N2 O S'
_chemical_formula_moiety 'C10 H12 N2 O S'
_chemical_formula_sum 'C10 H12 N2 O S'
_chemical_formula_weight 208.28
_chemical_name_systematic
;
<i>N</i>-Benzoyl-<i>N</i>',<i>N</i>'-dimethylthiourea
;
_space_group_IT_number 14
_symmetry_cell_setting monoclinic
_symmetry_space_group_name_Hall '-P 2yn'
_symmetry_space_group_name_H-M 'P 1 21/n 1'
_audit_creation_method 'WinGX routine CIF_UPDATE'
_cell_angle_alpha 90
_cell_angle_beta 102.768(5)
_cell_angle_gamma 90
_cell_formula_units_Z 4
_cell_length_a 10.8602(9)
_cell_length_b 5.5590(6)
_cell_length_c 18.6864(10)
_cell_measurement_reflns_used 1912
_cell_measurement_temperature 294(2)
_cell_measurement_theta_max 26.72
_cell_measurement_theta_min 3.48
_cell_volume 1100.24(16)
_computing_cell_refinement 'SCALEPACK (Otwinowski & Minor 1997)'
_computing_data_collection 'COLLECT (Enraf--Nonius, 2000)'
_computing_data_reduction 'DENZO and SCALEPACK (Otwinowski & Minor 1997)'
_computing_molecular_graphics
;
ORTEP-3 for Windows (Farrugia, 1997) and Mercury (Macrae <i>et al.</i>,
2006)
;
_computing_publication_material 'WinGX (Farrugia, 1999)'
_computing_structure_refinement 'SHELXL97 (Sheldrick, 2008)'
_computing_structure_solution 'SHELXS97 (Sheldrick, 2008)'
_diffrn_ambient_temperature 294(2)
_diffrn_measured_fraction_theta_full 0.981
_diffrn_measured_fraction_theta_max 0.979
_diffrn_measurement_device '95mm CCD camera on \k-goniostat'
_diffrn_measurement_device_type 'Nonius KappaCCD'
_diffrn_measurement_method '\w scan'
_diffrn_radiation_type MoK\a
_diffrn_radiation_wavelength 0.71073
_diffrn_reflns_av_R_equivalents 0.0414
_diffrn_reflns_limit_h_max 13
_diffrn_reflns_limit_h_min -13
_diffrn_reflns_limit_k_max 7
_diffrn_reflns_limit_k_min -6
_diffrn_reflns_limit_l_max 23
_diffrn_reflns_limit_l_min -22
_diffrn_reflns_number 7078
_diffrn_reflns_theta_full 25
_diffrn_reflns_theta_max 26.72
_diffrn_reflns_theta_min 3.48
_exptl_absorpt_coefficient_mu 0.264
_exptl_absorpt_correction_T_max 0.969
_exptl_absorpt_correction_T_min 0.943
_exptl_absorpt_correction_type gaussian
_exptl_absorpt_process_details '(Coppens et al., 1965)'
_exptl_crystal_colour colourless
_exptl_crystal_density_diffrn 1.257
_exptl_crystal_density_method 'not measured'
_exptl_crystal_description prism
_exptl_crystal_F_000 440
_exptl_crystal_size_max 0.26
_exptl_crystal_size_mid 0.13
_exptl_crystal_size_min 0.13
_refine_diff_density_max 0.174
_refine_diff_density_min -0.271
_refine_ls_extinction_method none
_refine_ls_goodness_of_fit_ref 1.047
_refine_ls_hydrogen_treatment mixed
_refine_ls_matrix_type full
_refine_ls_number_parameters 133
_refine_ls_number_reflns 2282
_refine_ls_number_restraints 0
_refine_ls_restrained_S_all 1.047
_refine_ls_R_factor_gt 0.0432
_refine_ls_shift/su_max 0
_refine_ls_structure_factor_coef Fsqd
_refine_ls_weighting_details 'calc w=1/[\s^2^(Fo^2^)+(0.0587P)^2^+0.1899P] where P=(Fo^2^+2Fc^2^)/3'
_refine_ls_weighting_scheme calc
_refine_ls_wR_factor_ref 0.1202
_reflns_number_gt 1762
_reflns_number_total 2282
_reflns_threshold_expression I>2sigma(I)
_cod_data_source_file gk2336.cif
_cod_data_source_block I
_cod_original_sg_symbol_H-M 'P 21/n'
_cod_database_code 2229382
_cod_database_fobs_code 2229382

loop_
_symmetry_equiv_pos_as_xyz
'x, y, z'
'-x+1/2, y+1/2, -z+1/2'
'-x, -y, -z'
'x-1/2, -y-1/2, z-1/2'

loop_
_atom_site_type_symbol
_atom_site_label
_atom_site_fract_x
_atom_site_fract_y
_atom_site_fract_z
_atom_site_U_iso_or_equiv
_atom_site_adp_type
_atom_site_calc_flag
_atom_site_refinement_flags
_atom_site_occupancy
_atom_site_disorder_assembly
_atom_site_disorder_group
C C1 0.55382(16) 0.7917(3) 0.35288(9) 0.0475(4) Uani d . 1 . .
C C2 0.38501(16) 0.6859(3) 0.41573(8) 0.0459(4) Uani d . 1 . .
C C3 0.69073(16) 0.8469(3) 0.36576(9) 0.0484(4) Uani d . 1 . .
C C4 0.7314(2) 1.0217(4) 0.32357(10) 0.0638(5) Uani d . 1 . .
H H4 0.6731 1.103 0.2878 0.077 Uiso calc R 1 . .
C C5 0.8583(2) 1.0756(5) 0.33449(13) 0.0778(6) Uani d . 1 . .
H H5 0.8853 1.1951 0.3067 0.093 Uiso calc R 1 . .
C C6 0.9442(2) 0.9537(5) 0.38608(14) 0.0822(7) Uani d . 1 . .
H H6 1.0296 0.9899 0.393 0.099 Uiso calc R 1 . .
C C7 0.90569(19) 0.7787(5) 0.42771(14) 0.0785(6) Uani d . 1 . .
H H7 0.965 0.6965 0.4627 0.094 Uiso calc R 1 . .
C C8 0.77898(18) 0.7235(4) 0.41797(11) 0.0608(5) Uani d . 1 . .
H H8 0.7529 0.6042 0.4463 0.073 Uiso calc R 1 . .
C C9 0.3971(3) 0.3391(4) 0.33595(14) 0.0806(7) Uani d . 1 . .
H H9A 0.4844 0.3341 0.3609 0.121 Uiso calc R 1 . .
H H9B 0.3906 0.3891 0.2861 0.121 Uiso calc R 1 . .
H H9C 0.3607 0.182 0.3366 0.121 Uiso calc R 1 . .
C C10 0.19432(19) 0.4648(5) 0.36413(12) 0.0753(6) Uani d . 1 . .
H H10A 0.1503 0.6153 0.3619 0.113 Uiso calc R 1 . .
H H10B 0.1803 0.373 0.4051 0.113 Uiso calc R 1 . .
H H10C 0.1636 0.3765 0.3196 0.113 Uiso calc R 1 . .
N N1 0.51125(13) 0.7326(3) 0.41555(8) 0.0485(4) Uani d . 1 . .
N N2 0.32963(14) 0.5100(3) 0.37299(8) 0.0557(4) Uani d . 1 . .
O O1 0.48381(12) 0.7991(3) 0.29255(6) 0.0623(4) Uani d . 1 . .
S S1 0.31430(4) 0.84543(10) 0.47135(3) 0.0602(2) Uani d . 1 . .
H H1 0.5514(19) 0.802(4) 0.4545(11) 0.066(6) Uiso d . 1 . .

loop_
_atom_site_aniso_label
_atom_site_aniso_U_11
_atom_site_aniso_U_22
_atom_site_aniso_U_33
_atom_site_aniso_U_12
_atom_site_aniso_U_13
_atom_site_aniso_U_23
C1 0.0508(9) 0.0491(10) 0.0440(8) 0.0049(7) 0.0133(7) -0.0020(7)
C2 0.0449(9) 0.0501(10) 0.0416(8) -0.0028(7) 0.0073(6) 0.0012(7)
C3 0.0505(9) 0.0528(10) 0.0452(8) 0.0041(7) 0.0176(7) -0.0013(7)
C4 0.0672(12) 0.0686(13) 0.0596(11) 0.0016(10) 0.0228(9) 0.0091(9)
C5 0.0744(14) 0.0826(15) 0.0854(14) -0.0127(12) 0.0369(12) 0.0106(13)
C6 0.0530(12) 0.0933(18) 0.1055(17) -0.0082(11) 0.0288(12) 0.0052(15)
C7 0.0476(11) 0.0905(16) 0.0961(16) 0.0084(11) 0.0130(11) 0.0168(13)
C8 0.0541(11) 0.0630(12) 0.0669(11) 0.0047(9) 0.0170(9) 0.0115(9)
C9 0.0980(17) 0.0543(12) 0.0940(16) -0.0025(11) 0.0312(14) -0.0231(11)
C10 0.0614(12) 0.0833(16) 0.0749(13) -0.0227(11) 0.0017(10) -0.0145(11)
N1 0.0435(8) 0.0610(9) 0.0410(7) -0.0033(6) 0.0093(6) -0.0038(7)
N2 0.0561(9) 0.0519(9) 0.0582(8) -0.0062(7) 0.0106(7) -0.0106(7)
O1 0.0590(8) 0.0824(10) 0.0436(7) 0.0056(6) 0.0075(6) 0.0021(6)
S1 0.0504(3) 0.0722(4) 0.0626(3) -0.0118(2) 0.0222(2) -0.0184(2)

loop_
_atom_type_symbol
_atom_type_description
_atom_type_scat_dispersion_real
_atom_type_scat_dispersion_imag
_atom_type_scat_source
C C 0.0033 0.0016 'International Tables Vol C Tables 4.2.6.8 and 6.1.1.4'
H H 0 0 'International Tables Vol C Tables 4.2.6.8 and 6.1.1.4'
N N 0.0061 0.0033 'International Tables Vol C Tables 4.2.6.8 and 6.1.1.4'
O O 0.0106 0.006 'International Tables Vol C Tables 4.2.6.8 and 6.1.1.4'
S S 0.1246 0.1234 'International Tables Vol C Tables 4.2.6.8 and 6.1.1.4'

loop_
_geom_angle_atom_site_label_1
_geom_angle_atom_site_label_2
_geom_angle_atom_site_label_3
_geom_angle_site_symmetry_1
_geom_angle_site_symmetry_3
_geom_angle
_geom_angle_publ_flag
O1 C1 N1 . . 122.28(16) ?
O1 C1 C3 . . 122.89(15) ?
N1 C1 C3 . . 114.83(14) ?
N2 C2 N1 . . 116.90(15) ?
N2 C2 S1 . . 123.85(14) ?
N1 C2 S1 . . 119.21(12) ?
C4 C3 C8 . . 119.31(17) ?
C4 C3 C1 . . 119.15(16) ?
C8 C3 C1 . . 121.52(16) ?
C5 C4 C3 . . 120.14(19) ?
C5 C4 H4 . . 119.9 ?
C3 C4 H4 . . 119.9 ?
C6 C5 C4 . . 120.0(2) ?
C6 C5 H5 . . 120 ?
C4 C5 H5 . . 120 ?
C5 C6 C7 . . 120.5(2) ?
C5 C6 H6 . . 119.7 ?
C7 C6 H6 . . 119.7 ?
C6 C7 C8 . . 120.3(2) ?
C6 C7 H7 . . 119.9 ?
C8 C7 H7 . . 119.9 ?
C7 C8 C3 . . 119.70(19) ?
C7 C8 H8 . . 120.1 ?
C3 C8 H8 . . 120.1 ?
N2 C9 H9A . . 109.5 ?
N2 C9 H9B . . 109.5 ?
H9A C9 H9B . . 109.5 ?
N2 C9 H9C . . 109.5 ?
H9A C9 H9C . . 109.5 ?
H9B C9 H9C . . 109.5 ?
N2 C10 H10A . . 109.5 ?
N2 C10 H10B . . 109.5 ?
H10A C10 H10B . . 109.5 ?
N2 C10 H10C . . 109.5 ?
H10A C10 H10C . . 109.5 ?
H10B C10 H10C . . 109.5 ?
C1 N1 C2 . . 123.76(14) ?
C1 N1 H1 . . 114.1(14) ?
C2 N1 H1 . . 113.5(14) ?
C2 N2 C10 . . 120.48(16) ?
C2 N2 C9 . . 123.91(17) ?
C10 N2 C9 . . 115.48(17) ?

loop_
_geom_bond_atom_site_label_1
_geom_bond_atom_site_label_2
_geom_bond_site_symmetry_2
_geom_bond_distance
_geom_bond_publ_flag
C1 O1 . 1.2133(19) n
C1 N1 . 1.390(2) n
C1 C3 . 1.485(2) ?
C2 N2 . 1.321(2) n
C2 N1 . 1.396(2) n
C2 S1 . 1.6759(17) n
C3 C4 . 1.384(3) ?
C3 C8 . 1.388(3) ?
C4 C5 . 1.381(3) ?
C4 H4 . 0.93 ?
C5 C6 . 1.364(3) ?
C5 H5 . 0.93 ?
C6 C7 . 1.368(3) ?
C6 H6 . 0.93 ?
C7 C8 . 1.382(3) ?
C7 H7 . 0.93 ?
C8 H8 . 0.93 ?
C9 N2 . 1.464(3) n
C9 H9A . 0.96 ?
C9 H9B . 0.96 ?
C9 H9C . 0.96 ?
C10 N2 . 1.464(2) n
C10 H10A . 0.96 ?
C10 H10B . 0.96 ?
C10 H10C . 0.96 ?
N1 H1 . 0.85(2) ?

loop_
_geom_hbond_atom_site_label_D
_geom_hbond_atom_site_label_H
_geom_hbond_atom_site_label_A
_geom_hbond_site_symmetry_A
_geom_hbond_distance_DH
_geom_hbond_distance_HA
_geom_hbond_distance_DA
_geom_hbond_angle_DHA
_geom_hbond_publ_flag
N1 H1 S1 3_676 0.85(2) 2.65(2) 3.4335(17) 154.2(18) y
C9 H9A N1 . 0.96 2.43 2.778(3) 101 n
C9 H9B O1 . 0.96 2.49 2.902(3) 106 n
C10 H10C O1 2_545 0.96 2.38 3.265(3) 153 y

loop_
_geom_torsion_atom_site_label_1
_geom_torsion_atom_site_label_2
_geom_torsion_atom_site_label_3
_geom_torsion_atom_site_label_4
_geom_torsion_site_symmetry_1
_geom_torsion_site_symmetry_2
_geom_torsion_site_symmetry_3
_geom_torsion_site_symmetry_4
_geom_torsion
_geom_torsion_publ_flag
O1 C1 C3 C4 . . . . 34.5(3) ?
N1 C1 C3 C4 . . . . -144.94(17) ?
O1 C1 C3 C8 . . . . -144.04(19) ?
N1 C1 C3 C8 . . . . 36.5(2) ?
C8 C3 C4 C5 . . . . -1.3(3) ?
C1 C3 C4 C5 . . . . -179.87(19) ?
C3 C4 C5 C6 . . . . 1.1(3) ?
C4 C5 C6 C7 . . . . -0.4(4) ?
C5 C6 C7 C8 . . . . -0.1(4) ?
C6 C7 C8 C3 . . . . -0.1(4) ?
C4 C3 C8 C7 . . . . 0.8(3) ?
C1 C3 C8 C7 . . . . 179.32(19) ?
O1 C1 N1 C2 . . . . -2.6(3) ?
C3 C1 N1 C2 . . . . 176.89(15) ?
N2 C2 N1 C1 . . . . 57.9(2) ?
S1 C2 N1 C1 . . . . -124.37(16) ?
N1 C2 N2 C10 . . . . -173.79(17) ?
S1 C2 N2 C10 . . . . 8.6(2) ?
N1 C2 N2 C9 . . . . 10.6(3) ?
S1 C2 N2 C9 . . . . -167.03(16) ?

loop_
_cod_related_entry_id
_cod_related_entry_database
_cod_related_entry_code
1 ChemSpider 720163
